data_1507443
loop_
_publ_author_name
'Morita, Yasushi'
'Maki, Suguru'
'Ohmoto, Makoto'
'Kitagawa, Hiroshi'
'Okubo, Takashi'
'Mitani, Tadaoki'
'Nakasuji, Kazuhiro'

_publ_section_title
;
 Hydrogen-Bonded Charge-Transfer Complexes of TTF Containing a Uracil
 Moiety:&#x2009; Crystal Structures and Electronic Properties of the
 Hydrogen Cyananilate and TCNQ Complexes
;
_journal_issue 13
_journal_name_full 'Organic Letters'
_journal_page_first 2185
_journal_paper_doi 10.1021/ol020081z
_journal_volume 4
_journal_year 2002
_chemical_formula_moiety 'C14 H14 N2 O2 S4 1+, C8 H N2 O4 1-, C2 H3 N''
_chemical_formula_sum 'C24 H18 N5 O6 S4'
_chemical_formula_weight 600.69
_chemical_melting_point 471.0(10)
_space_group_IT_number 2
_symmetry_cell_setting triclinic
_symmetry_Int_Tables_number 2
_symmetry_space_group_name_Hall '-P 1'
_symmetry_space_group_name_H-M 'P -1'
_audit_creation_date 'Wed Feb 13 22:08:45 2002'
_audit_creation_method 'by teXsan'
_cell_angle_alpha 106.198(2)
_cell_angle_beta 91.656(6)
_cell_angle_gamma 108.415(4)
_cell_formula_units_Z 2
_cell_length_a 11.1052(7)
_cell_length_b 13.194(1)
_cell_length_c 9.958(1)
_cell_measurement_reflns_used 4760
_cell_measurement_temperature 296.2
_cell_measurement_theta_max 27.4
_cell_measurement_theta_min 1.7
_cell_volume 1318.39(19)
_computing_cell_refinement PROCESS-AUTO
_computing_data_collection PROCESS-AUTO
_computing_data_reduction 'teXsan Ver. 1.11'
_computing_publication_material 'teXsan Ver. 1.11'
_computing_structure_refinement 'teXsan Ver. 1.10'
_computing_structure_solution SIR92
_diffrn_detector_area_resol_mean 10.00
_diffrn_measured_fraction_theta_full 0.9866
_diffrn_measured_fraction_theta_max 0.9866
_diffrn_measurement_device_type 'Rigaku RAXIS-RAPID Imaging Plate'
_diffrn_measurement_method \w
_diffrn_radiation_type 'Mo K\a'
_diffrn_radiation_wavelength 0.7107
_diffrn_reflns_av_R_equivalents 0.024
_diffrn_reflns_limit_h_max 14
_diffrn_reflns_limit_h_min -14
_diffrn_reflns_limit_k_max 16
_diffrn_reflns_limit_k_min -17
_diffrn_reflns_limit_l_max 12
_diffrn_reflns_limit_l_min -12
_diffrn_reflns_number 8239
_diffrn_reflns_theta_full 27.49
_diffrn_reflns_theta_max 27.49
_exptl_absorpt_coefficient_mu 0.411
_exptl_absorpt_correction_T_max 0.960
_exptl_absorpt_correction_T_min 0.834
_exptl_absorpt_correction_type multi-scan
_exptl_absorpt_process_details '(Higashi, 1995)'
_exptl_crystal_colour green
_exptl_crystal_density_diffrn 1.516
_exptl_crystal_density_method 'not measured'
_exptl_crystal_description prism
_exptl_crystal_size_max 0.200
_exptl_crystal_size_mid 0.200
_exptl_crystal_size_min 0.100
_refine_diff_density_max 0.38
_refine_diff_density_min -0.31
_refine_ls_extinction_method none
_refine_ls_goodness_of_fit_ref 1.360
_refine_ls_number_parameters 397
_refine_ls_number_reflns 2755
_refine_ls_R_factor_gt 0.0540
_refine_ls_shift/su_max 0.2551
_refine_ls_structure_factor_coef F
_refine_ls_weighting_details 'w = 1/[\s^2^(Fo) + 0.00031|Fo|^2^]'
_refine_ls_weighting_scheme calc
_refine_ls_wR_factor_ref 0.0927
_reflns_number_gt 2755
_reflns_number_total 5960
_reflns_threshold_expression F^2^>2.0\s(F^2^)
_cod_data_source_file ol020081z.cif
_cod_data_source_block TnbU-HCNAL
_cod_depositor_comments
;
The following automatic conversions were performed:

'_chemical_melting_point' value '470-472' was changed to '471.0(10)'
- the average value was taken and precision was estimated.

Automatic conversion script
Id: cif_fix_values 1715 2011-07-08 13:25:40Z adriana 
;
_cod_original_cell_volume 1318.3(2)
_cod_original_sg_symbol_H-M 'P -1         '
_cod_original_formula_sum 'C24 H18 N5 O6 S4 '
_cod_database_code 1507443

loop_
_symmetry_equiv_pos_as_xyz
x,y,z
-x,-y,-z

loop_
_atom_site_label
_atom_site_type_symbol
_atom_site_fract_x
_atom_site_fract_y
_atom_site_fract_z
_atom_site_U_iso_or_equiv
_atom_site_adp_type
_atom_site_occupancy
_atom_site_calc_flag
S(1) S 0.7950(1) 0.2981(1) 0.4612(2) 0.0449(4) Uani 1.00 d
S(2) S 0.9966(1) 0.5288(1) 0.2382(2) 0.0501(5) Uani 1.00 d
S(3) S 0.7763(1) 0.5119(1) 0.4502(2) 0.0445(4) Uani 1.00 d
S(4) S 1.0154(1) 0.3197(1) 0.2632(2) 0.0531(5) Uani 1.00 d
O(1) O 0.3769(3) 0.0788(3) 0.8422(4) 0.060(1) Uani 1.00 d
O(2) O 0.6659(4) 0.0993(3) 0.0803(4) 0.061(1) Uani 1.00 d
O(4) O 0.6693(3) 0.4431(3) 0.0396(4) 0.061(1) Uani 1.00 d
O(6) O 0.4871(3) 0.1013(3) 0.2552(4) 0.058(1) Uani 1.00 d
O(7) O 0.6800(4) 0.1221(3) 0.5461(4) 0.065(1) Uani 1.00 d
O(8) O 0.4887(3) 0.4496(3) 0.2174(4) 0.062(1) Uani 1.00 d
N(5) N 0.4358(4) 0.2400(3) 0.7797(4) 0.042(1) Uani 1.00 d
N(6) N 0.5281(4) 0.1034(3) 0.6935(5) 0.048(1) Uani 1.00 d
N(7) N 0.3248(5) 0.2949(4) 0.4256(5) 0.073(2) Uani 1.00 d
N(8) N 0.8486(5) 0.2760(4) -0.1075(5) 0.067(2) Uani 1.00 d
N(9) N 0.1302(7) 0.1437(6) 0.0712(9) 0.132(3) Uani 1.00 d
C(1) C 0.5236(4) 0.1832(4) 0.2100(5) 0.041(2) Uani 1.00 d
C(2) C 0.7699(5) 0.2707(4) -0.0358(6) 0.044(2) Uani 1.00 d
C(3) C 0.4427(5) 0.1356(4) 0.7752(6) 0.045(2) Uani 1.00 d
C(4) C 0.5143(5) 0.3048(4) 0.7104(6) 0.041(2) Uani 1.00 d
C(5) C 0.6794(4) 0.3434(4) 0.5536(5) 0.035(1) Uani 1.00 d
C(6) C 0.5261(5) 0.3680(4) 0.1888(5) 0.045(2) Uani 1.00 d
C(7) C 0.6755(4) 0.4430(4) 0.5473(6) 0.042(2) Uani 1.00 d
C(9) C 0.9424(4) 0.4200(4) 0.3084(5) 0.040(2) Uani 1.00 d
C(10) C 0.8487(4) 0.4119(4) 0.3980(5) 0.040(2) Uani 1.00 d
C(11) C 0.3926(5) 0.2816(4) 0.3429(6) 0.048(2) Uani 1.00 d
C(12) C 0.4812(5) 0.2760(4) 0.2435(5) 0.042(2) Uani 1.00 d
C(13) C 0.6275(4) 0.3656(4) 0.0869(5) 0.044(2) Uani 1.00 d
C(14) C 0.6723(5) 0.2698(4) 0.0554(5) 0.041(2) Uani 1.00 d
C(16) C 0.6085(5) 0.1623(4) 0.6152(6) 0.046(2) Uani 1.00 d
C(17) C 0.3423(6) 0.2825(4) 0.8596(6) 0.048(2) Uani 1.00 d
C(18) C 0.2303(6) 0.2778(5) 0.7648(7) 0.055(2) Uani 1.00 d
C(19) C 1.1078(5) 0.4792(5) 0.1493(6) 0.054(2) Uani 1.00 d
C(20) C 1.1149(5) 0.3837(5) 0.1588(6) 0.057(2) Uani 1.00 d
C(21) C 0.1554(6) 0.1647(6) 0.6698(8) 0.070(3) Uani 1.00 d
C(22) C 0.1379(7) 0.0761(6) 0.1189(9) 0.096(3) Uani 1.00 d
C(24) C 0.1531(7) -0.0044(6) 0.1848(10) 0.124(4) Uani 1.00 d
C(25) C 0.0397(8) 0.1668(6) 0.580(1) 0.088(3) Uani 1.00 d
C(26) C 0.5992(4) 0.2726(4) 0.6288(5) 0.038(2) Uani 1.00 d
C(27) C 0.6238(5) 0.1840(4) 0.1102(5) 0.042(2) Uani 1.00 d
H(1) H 1.150(5) 0.522(4) 0.095(5) 0.0731 Uiso 1.00 calc
H(2) H 1.165(5) 0.342(4) 0.117(5) 0.0731 Uiso 1.00 calc
H(3) H 0.615(5) 0.484(4) 0.602(5) 0.0731 Uiso 1.00 calc
H(4) H 0.504(5) 0.373(4) 0.719(5) 0.0731 Uiso 1.00 calc
H(5) H 0.532(5) 0.040(4) 0.693(6) 0.0731 Uiso 1.00 calc
H(6) H 0.305(5) 0.234(4) 0.908(5) 0.0731 Uiso 1.00 calc
H(7) H 0.377(5) 0.353(4) 0.897(6) 0.0731 Uiso 1.00 calc
H(8) H 0.168(5) 0.305(4) 0.832(5) 0.0731 Uiso 1.00 calc
H(9) H 0.262(5) 0.333(4) 0.710(5) 0.0731 Uiso 1.00 calc
H(10) H 0.127(5) 0.110(4) 0.727(5) 0.0731 Uiso 1.00 calc
H(11) H 0.215(5) 0.142(4) 0.616(6) 0.0731 Uiso 1.00 calc
H(12) H 0.070(5) 0.208(4) 0.528(6) 0.0731 Uiso 1.00 calc
H(13) H -0.016(5) 0.188(4) 0.632(6) 0.0731 Uiso 1.00 calc
H(14) H -0.003(5) 0.097(5) 0.515(6) 0.0731 Uiso 1.00 calc
H(15) H 0.1357 0.0164 0.2803 0.1435 Uiso 1.00 calc
H(16) H 0.0960 -0.0764 0.1356 0.1435 Uiso 1.00 calc
H(17) H 0.2390 -0.0045 0.1851 0.1435 Uiso 1.00 calc
H(18) H 0.636(5) 0.053(4) 0.131(6) 0.0731 Uiso 1.00 calc

loop_
_atom_site_aniso_label
_atom_site_aniso_U_11
_atom_site_aniso_U_22
_atom_site_aniso_U_33
_atom_site_aniso_U_12
_atom_site_aniso_U_13
_atom_site_aniso_U_23
S(1) 0.0487(9) 0.0426(8) 0.0510(10) 0.0182(6) 0.0189(8) 0.0213(7)
S(2) 0.0556(10) 0.0482(8) 0.052(1) 0.0160(7) 0.0135(8) 0.0248(8)
S(3) 0.0467(9) 0.0445(8) 0.0520(10) 0.0186(7) 0.0147(8) 0.0251(8)
S(4) 0.0608(10) 0.0470(9) 0.061(1) 0.0229(7) 0.0266(9) 0.0239(8)
O(1) 0.069(3) 0.045(2) 0.086(3) 0.024(2) 0.040(2) 0.041(2)
O(2) 0.080(3) 0.050(2) 0.076(3) 0.036(2) 0.043(2) 0.036(2)
O(4) 0.080(3) 0.045(2) 0.075(3) 0.027(2) 0.035(2) 0.037(2)
O(6) 0.067(3) 0.047(2) 0.077(3) 0.025(2) 0.029(2) 0.038(2)
O(7) 0.079(3) 0.046(2) 0.087(3) 0.033(2) 0.045(3) 0.030(2)
O(8) 0.083(3) 0.049(2) 0.074(3) 0.039(2) 0.032(2) 0.029(2)
N(5) 0.046(3) 0.040(2) 0.048(3) 0.017(2) 0.016(2) 0.022(2)
N(6) 0.054(3) 0.033(2) 0.067(3) 0.022(2) 0.029(3) 0.023(2)
N(7) 0.079(4) 0.073(4) 0.082(4) 0.035(3) 0.041(3) 0.030(3)
N(8) 0.078(4) 0.063(3) 0.071(4) 0.029(3) 0.033(3) 0.030(3)
N(9) 0.157(7) 0.076(5) 0.165(8) 0.039(5) 0.032(6) 0.038(5)
C(1) 0.042(3) 0.040(3) 0.044(3) 0.014(2) 0.013(3) 0.015(3)
C(2) 0.057(4) 0.034(3) 0.047(4) 0.015(3) 0.015(3) 0.019(3)
C(3) 0.049(3) 0.030(3) 0.062(4) 0.014(2) 0.010(3) 0.021(3)
C(4) 0.046(3) 0.042(3) 0.041(3) 0.017(3) 0.009(3) 0.017(3)
C(5) 0.038(3) 0.034(3) 0.034(3) 0.013(2) 0.004(2) 0.012(2)
C(6) 0.049(3) 0.042(3) 0.047(4) 0.016(3) 0.006(3) 0.017(3)
C(7) 0.036(3) 0.043(3) 0.051(4) 0.009(2) 0.012(3) 0.022(3)
C(9) 0.040(3) 0.045(3) 0.035(3) 0.012(2) 0.005(3) 0.015(3)
C(10) 0.043(3) 0.040(3) 0.042(3) 0.014(2) 0.012(3) 0.020(3)
C(11) 0.053(4) 0.037(3) 0.064(4) 0.021(3) 0.020(3) 0.021(3)
C(12) 0.045(3) 0.041(3) 0.045(4) 0.020(3) 0.015(3) 0.015(3)
C(13) 0.051(3) 0.038(3) 0.044(4) 0.014(3) 0.008(3) 0.017(3)
C(14) 0.048(3) 0.036(3) 0.042(3) 0.016(2) 0.011(3) 0.013(3)
C(16) 0.050(4) 0.041(3) 0.052(4) 0.019(3) 0.012(3) 0.019(3)
C(17) 0.058(4) 0.044(3) 0.058(4) 0.027(3) 0.022(3) 0.024(3)
C(18) 0.060(4) 0.050(4) 0.067(4) 0.027(3) 0.020(4) 0.026(3)
C(19) 0.060(4) 0.059(4) 0.046(4) 0.017(3) 0.023(3) 0.021(3)
C(20) 0.056(4) 0.063(4) 0.055(4) 0.021(3) 0.024(3) 0.018(3)
C(21) 0.061(5) 0.067(5) 0.088(6) 0.023(4) 0.013(4) 0.032(4)
C(22) 0.089(5) 0.067(5) 0.123(8) 0.022(4) 0.036(5) 0.018(5)
C(24) 0.122(7) 0.081(6) 0.184(10) 0.034(5) 0.061(7) 0.059(6)
C(25) 0.078(6) 0.084(6) 0.113(8) 0.030(5) 0.018(5) 0.042(5)
C(26) 0.045(3) 0.031(3) 0.044(3) 0.014(2) 0.010(3) 0.018(3)
C(27) 0.054(3) 0.031(3) 0.044(3) 0.018(3) 0.010(3) 0.011(3)

loop_
_atom_type_symbol
_atom_type_description
_atom_type_scat_dispersion_real
_atom_type_scat_dispersion_imag
_atom_type_scat_source
C C 0.003 0.002
;International Tables for Crystallography
(1992, Vol. C, Tables 4.2.6.8 and 6.1.1.1)
;
H H 0.000 0.000
;International Tables for Crystallography
(1992, Vol. C, Table 6.1.1.2)
;
N N 0.006 0.003
;International Tables for Crystallography
(1992, Vol. C, Tables 4.2.6.8 and 6.1.1.1)
;
O O 0.011 0.006
;International Tables for Crystallography
(1992, Vol. C, Tables 4.2.6.8 and 6.1.1.1)
;
S S 0.125 0.123
;International Tables for Crystallography
(1992, Vol. C, Tables 4.2.6.8 and 6.1.1.1)
;

loop_
_geom_angle_atom_site_label_1
_geom_angle_atom_site_label_2
_geom_angle_atom_site_label_3
_geom_angle
_geom_angle_publ_flag
C(5) S(1) C(10) 95.0(2) yes
C(9) S(2) C(19) 94.7(3) yes
C(7) S(3) C(10) 95.0(2) yes
C(9) S(4) C(20) 94.7(3) yes
C(3) N(5) C(4) 120.8(4) yes
C(3) N(5) C(17) 120.4(4) yes
C(4) N(5) C(17) 118.8(4) yes
C(3) N(6) C(16) 128.0(4) yes
O(6) C(1) C(12) 126.1(4) yes
O(6) C(1) C(27) 117.1(4) yes
C(12) C(1) C(27) 116.8(4) yes
N(8) C(2) C(14) 177.2(5) yes
O(1) C(3) N(5) 121.4(4) yes
O(1) C(3) N(6) 123.5(4) yes
N(5) C(3) N(6) 115.0(4) yes
N(5) C(4) C(26) 124.0(4) yes
S(1) C(5) C(7) 114.9(3) yes
S(1) C(5) C(26) 118.5(3) yes
C(7) C(5) C(26) 126.6(4) yes
O(8) C(6) C(12) 124.5(5) yes
O(8) C(6) C(13) 117.8(4) yes
C(12) C(6) C(13) 117.7(4) yes
S(3) C(7) C(5) 119.3(4) yes
S(2) C(9) S(4) 115.4(3) yes
S(2) C(9) C(10) 123.8(3) yes
S(4) C(9) C(10) 120.8(3) yes
S(1) C(10) S(3) 115.8(3) yes
S(1) C(10) C(9) 121.6(3) yes
S(3) C(10) C(9) 122.6(3) yes
N(7) C(11) C(12) 174.8(5) yes
C(1) C(12) C(6) 124.1(4) yes
C(1) C(12) C(11) 118.6(4) yes
C(6) C(12) C(11) 117.2(4) yes
O(4) C(13) C(6) 119.7(4) yes
O(4) C(13) C(14) 122.8(4) yes
C(6) C(13) C(14) 117.5(4) yes
C(2) C(14) C(13) 116.8(4) yes
C(2) C(14) C(27) 121.8(4) yes
C(13) C(14) C(27) 121.4(4) yes
O(7) C(16) N(6) 120.4(4) yes
O(7) C(16) C(26) 125.7(4) yes
N(6) C(16) C(26) 113.9(4) yes
N(5) C(17) C(18) 112.7(5) yes
C(17) C(18) C(21) 115.1(5) yes
S(2) C(19) C(20) 117.6(4) yes
S(4) C(20) C(19) 117.4(4) yes
C(18) C(21) C(25) 111.6(6) yes
N(9) C(22) C(24) 177(1) yes
C(4) C(26) C(5) 122.2(4) yes
C(4) C(26) C(16) 118.2(4) yes
C(5) C(26) C(16) 119.6(4) yes
O(2) C(27) C(1) 117.5(4) yes
O(2) C(27) C(14) 120.1(4) yes
C(1) C(27) C(14) 122.5(4) yes

loop_
_geom_bond_atom_site_label_1
_geom_bond_atom_site_label_2
_geom_bond_distance
_geom_bond_publ_flag
S(1) C(5) 1.762(4) yes
S(1) C(10) 1.730(4) yes
S(2) C(9) 1.716(5) yes
S(2) C(19) 1.729(6) yes
S(3) C(7) 1.710(4) yes
S(3) C(10) 1.723(5) yes
S(4) C(9) 1.725(5) yes
S(4) C(20) 1.726(5) yes
O(1) C(3) 1.224(5) yes
O(2) C(27) 1.308(5) yes
O(4) C(13) 1.211(5) yes
O(6) C(1) 1.241(5) yes
O(7) C(16) 1.215(5) yes
O(8) C(6) 1.237(5) yes
N(5) C(3) 1.395(6) yes
N(5) C(4) 1.363(5) yes
N(5) C(17) 1.480(6) yes
N(6) C(3) 1.359(6) yes
N(6) C(16) 1.395(6) yes
N(7) C(11) 1.145(6) yes
N(8) C(2) 1.143(6) yes
N(9) C(22) 1.142(9) yes
C(1) C(12) 1.403(6) yes
C(1) C(27) 1.512(6) yes
C(2) C(14) 1.433(6) yes
C(4) C(26) 1.355(6) yes
C(5) C(7) 1.344(6) yes
C(5) C(26) 1.460(6) yes
C(6) C(12) 1.421(6) yes
C(6) C(13) 1.541(6) yes
C(9) C(10) 1.389(6) yes
C(11) C(12) 1.422(7) yes
C(13) C(14) 1.460(6) yes
C(14) C(27) 1.358(6) yes
C(16) C(26) 1.462(6) yes
C(17) C(18) 1.516(8) yes
C(18) C(21) 1.479(9) yes
C(19) C(20) 1.311(8) yes
C(21) C(25) 1.55(1) yes
C(22) C(24) 1.44(1) yes

loop_
_geom_torsion_atom_site_label_1
_geom_torsion_atom_site_label_2
_geom_torsion_atom_site_label_3
_geom_torsion_atom_site_label_4
_geom_torsion
_geom_torsion_publ_flag
S(1) C(5) C(7) S(3) 1.6(6) yes
S(1) C(5) C(26) C(4) 175.1(4) yes
S(1) C(5) C(26) C(16) -5.6(7) yes
S(1) C(10) S(3) C(7) -0.8(4) yes
S(1) C(10) C(9) S(2) 178.3(3) yes
S(1) C(10) C(9) S(4) -3.2(6) yes
S(2) C(9) S(4) C(20) -0.7(4) yes
S(2) C(9) C(10) S(3) -0.6(7) yes
S(2) C(19) C(20) S(4) -1.6(8) yes
S(3) C(7) C(5) C(26) -178.8(4) yes
S(3) C(10) S(1) C(5) 1.5(4) yes
S(3) C(10) C(9) S(4) 178.0(3) yes
S(4) C(9) S(2) C(19) 0.0(4) yes
O(1) C(3) N(5) C(4) 176.5(5) yes
O(1) C(3) N(5) C(17) -3.8(8) yes
O(1) C(3) N(6) C(16) -179.0(6) yes
O(2) C(27) C(1) O(6) -0.9(8) yes
O(2) C(27) C(1) C(12) 178.7(5) yes
O(2) C(27) C(14) C(2) -0.2(9) yes
O(2) C(27) C(14) C(13) -179.8(5) yes
O(4) C(13) C(6) O(8) 1.2(8) yes
O(4) C(13) C(6) C(12) -179.1(5) yes
O(4) C(13) C(14) C(2) 0.2(9) yes
O(4) C(13) C(14) C(27) 179.8(6) yes
O(6) C(1) C(12) C(6) 179.9(6) yes
O(6) C(1) C(12) C(11) 3.1(9) yes
O(6) C(1) C(27) C(14) -179.2(5) yes
O(7) C(16) N(6) C(3) -179.8(6) yes
O(7) C(16) C(26) C(4) -179.6(6) yes
O(7) C(16) C(26) C(5) 1.1(9) yes
O(8) C(6) C(12) C(1) 179.7(6) yes
O(8) C(6) C(12) C(11) -3.4(9) yes
O(8) C(6) C(13) C(14) 179.2(5) yes
N(5) C(3) N(6) C(16) 0.0(9) yes
N(5) C(4) C(26) C(5) 178.4(5) yes
N(5) C(4) C(26) C(16) -0.8(8) yes
N(5) C(17) C(18) C(21) 58.5(7) yes
N(6) C(3) N(5) C(4) -2.5(8) yes
N(6) C(3) N(5) C(17) 177.2(5) yes
N(6) C(16) C(26) C(4) -1.5(8) yes
N(6) C(16) C(26) C(5) 179.2(5) yes
N(7) C(11) C(12) C(1) 153(6) yes
N(7) C(11) C(12) C(6) -23(7) yes
N(8) C(2) C(14) C(13) 13(12) yes
N(8) C(2) C(14) C(27) -166(12) yes
C(1) C(12) C(6) C(13) 0.0(8) yes
C(1) C(27) C(14) C(2) 178.1(5) yes
C(1) C(27) C(14) C(13) -1.5(9) yes
C(2) C(14) C(13) C(6) -177.8(5) yes
C(3) N(5) C(4) C(26) 3.0(8) yes
C(3) N(5) C(17) C(18) -105.7(6) yes
C(3) N(6) C(16) C(26) 2.0(8) yes
C(4) N(5) C(17) C(18) 74.0(6) yes
C(4) C(26) C(5) C(7) -4.4(9) yes
C(5) S(1) C(10) C(9) -177.5(4) yes
C(5) C(7) S(3) C(10) -0.5(5) yes
C(6) C(12) C(1) C(27) 0.4(8) yes
C(6) C(13) C(14) C(27) 1.8(8) yes
C(7) S(3) C(10) C(9) 178.1(5) yes
C(7) C(5) S(1) C(10) -1.8(5) yes
C(7) C(5) C(26) C(16) 174.8(5) yes
C(9) S(2) C(19) C(20) 1.0(6) yes
C(9) S(4) C(20) C(19) 1.4(6) yes
C(10) S(1) C(5) C(26) 178.6(4) yes
C(10) C(9) S(2) C(19) 178.6(5) yes
C(10) C(9) S(4) C(20) -179.3(5) yes
C(11) C(12) C(1) C(27) -176.5(5) yes
C(11) C(12) C(6) C(13) 176.9(5) yes
C(12) C(1) C(27) C(14) 0.4(8) yes
C(12) C(6) C(13) C(14) -1.1(7) yes
C(17) N(5) C(4) C(26) -176.7(6) yes
C(17) C(18) C(21) C(25) 178.0(5) yes
C(17) C(18) C(21) C(25) 178.0(5) yes
